data_4003106
loop_
_publ_author_name
'Aulakh, Darpandeep'
'Islamoglu, Timur'
'Bagundes, Veronica F.'
'Varghese, Juby R.'
'Duell, Kyle'
'Joy, Monu'
'Teat, Simon J.'
'Farha, Omar K.'
'Wriedt, Mario'

_publ_section_title
;
 Rational Design of Pore Size and Functionality in a Series of
 Isoreticular Zwitterionic Metal--Organic Frameworks
;
_journal_issue 22
_journal_name_full 'Chemistry of Materials'
_journal_page_first 8332
_journal_paper_doi 10.1021/acs.chemmater.8b03885
_journal_volume 30
_journal_year 2018
_chemical_formula_sum 'C86 H36 B Co3 F5 N6 O16'
_chemical_formula_weight 1691.81
_space_group_crystal_system cubic
_space_group_IT_number 217
_space_group_name_Hall 'I -4 2 3'
_space_group_name_H-M_alt 'I -4 3 m'
_atom_sites_solution_hydrogens geom
_atom_sites_solution_primary 'intrinsic phasing'
_atom_sites_solution_secondary difmap
_audit_creation_method SHELXL-2014/7
_cell_angle_alpha 90
_cell_angle_beta 90
_cell_angle_gamma 90
_cell_formula_units_Z 8
_cell_length_a 35.0946(10)
_cell_length_b 35.0946(10)
_cell_length_c 35.0946(10)
_cell_measurement_reflns_used 9499
_cell_measurement_temperature 100(2)
_cell_measurement_theta_max 28.915
_cell_measurement_theta_min 2.368
_cell_volume 43224(2)
_computing_cell_refinement 'Bruker SAINT v8.34a'
_computing_data_collection 'Bruker APEX 2'
_computing_data_reduction 'Bruker SAINT v8.34a'
_computing_molecular_graphics 'Bruker SHELXTL'
_computing_publication_material 'Bruker SHELXTL & local programs'
_computing_structure_refinement 'SHELXL-2014/7 (Sheldrick, 2014)'
_computing_structure_solution 'Bruker SHELXTL 2014/4'
_diffrn_ambient_temperature 100(2)
_diffrn_detector_area_resol_mean 10.42
_diffrn_measured_fraction_theta_full 0.999
_diffrn_measured_fraction_theta_max 0.999
_diffrn_measurement_device_type 'Bruker D8 with PHOTON 100 detector'
_diffrn_measurement_method '\w/\q shutterless scans'
_diffrn_radiation_type synchrotron
_diffrn_radiation_wavelength 0.7749
_diffrn_reflns_av_R_equivalents 0.0446
_diffrn_reflns_av_unetI/netI 0.0157
_diffrn_reflns_Laue_measured_fraction_full 0.999
_diffrn_reflns_Laue_measured_fraction_max 0.999
_diffrn_reflns_limit_h_max 43
_diffrn_reflns_limit_h_min -43
_diffrn_reflns_limit_k_max 43
_diffrn_reflns_limit_k_min -43
_diffrn_reflns_limit_l_max 43
_diffrn_reflns_limit_l_min -43
_diffrn_reflns_number 213469
_diffrn_reflns_point_group_measured_fraction_full 0.999
_diffrn_reflns_point_group_measured_fraction_max 0.998
_diffrn_reflns_theta_full 27.706
_diffrn_reflns_theta_max 28.964
_diffrn_reflns_theta_min 2.192
_diffrn_source 'Advanced Light Source station 11.3.1'
_exptl_absorpt_coefficient_mu 0.324
_exptl_absorpt_correction_T_max 0.935
_exptl_absorpt_correction_T_min 0.863
_exptl_absorpt_correction_type multi-scan
_exptl_absorpt_process_details 'SADABS 2014/5 Bruker AXS Madison WI USA'
_exptl_crystal_colour Red/orange
_exptl_crystal_density_diffrn 0.520
_exptl_crystal_description Block
_exptl_crystal_F_000 6824
_exptl_crystal_size_max 0.210
_exptl_crystal_size_mid 0.210
_exptl_crystal_size_min 0.210
_refine_diff_density_max 1.145
_refine_diff_density_min -0.527
_refine_diff_density_rms 0.148
_refine_ls_abs_structure_details
;
 Flack x determined using 3336 quotients [(I+)-(I-)]/[(I+)+(I-)]
 (Parsons, Flack and Wagner, Acta Cryst. B69 (2013) 249-259).
;
_refine_ls_abs_structure_Flack -0.003(5)
_refine_ls_extinction_method none
_refine_ls_goodness_of_fit_ref 1.208
_refine_ls_hydrogen_treatment constr
_refine_ls_matrix_type full
_refine_ls_number_parameters 223
_refine_ls_number_reflns 7891
_refine_ls_number_restraints 72
_refine_ls_restrained_S_all 1.204
_refine_ls_R_factor_all 0.0979
_refine_ls_R_factor_gt 0.0888
_refine_ls_shift/su_max 0.000
_refine_ls_shift/su_mean 0.000
_refine_ls_structure_factor_coef Fsqd
_refine_ls_weighting_details 'w=1/[\s^2^(Fo^2^)+(0.1854P)^2^+28.9721P] where P=(Fo^2^+2Fc^2^)/3'
_refine_ls_weighting_scheme calc
_refine_ls_wR_factor_gt 0.2397
_refine_ls_wR_factor_ref 0.2654
_reflns_Friedel_coverage 0.903
_reflns_Friedel_fraction_full 0.999
_reflns_Friedel_fraction_max 0.998
_reflns_number_gt 7277
_reflns_number_total 7891
_reflns_threshold_expression 'I > 2\s(I)'
_cod_data_source_file cm8b03885_si_009.cif
_cod_data_source_block da3_a
_cod_original_cell_volume 43224(4)
_cod_database_code 4003106
_shelx_shelxl_version_number 2014/7
_shelx_space_group_comment
;
The symmetry employed for this shelxl refinement is uniquely defined
by the following loop, which should always be used as a source of
symmetry information in preference to the above space-group names.
They are only intended as comments.
;
_shelx_estimated_absorpt_t_min 0.935
_shelx_estimated_absorpt_t_max 0.935

loop_
_space_group_symop_operation_xyz
'x, y, z'
'-x, -y, z'
'-x, y, -z'
'x, -y, -z'
'z, x, y'
'z, -x, -y'
'-z, -x, y'
'-z, x, -y'
'y, z, x'
'-y, z, -x'
'y, -z, -x'
'-y, -z, x'
'y, x, z'
'-y, -x, z'
'y, -x, -z'
'-y, x, -z'
'x, z, y'
'-x, z, -y'
'-x, -z, y'
'x, -z, -y'
'z, y, x'
'z, -y, -x'
'-z, y, -x'
'-z, -y, x'
'x+1/2, y+1/2, z+1/2'
'-x+1/2, -y+1/2, z+1/2'
'-x+1/2, y+1/2, -z+1/2'
'x+1/2, -y+1/2, -z+1/2'
'z+1/2, x+1/2, y+1/2'
'z+1/2, -x+1/2, -y+1/2'
'-z+1/2, -x+1/2, y+1/2'
'-z+1/2, x+1/2, -y+1/2'
'y+1/2, z+1/2, x+1/2'
'-y+1/2, z+1/2, -x+1/2'
'y+1/2, -z+1/2, -x+1/2'
'-y+1/2, -z+1/2, x+1/2'
'y+1/2, x+1/2, z+1/2'
'-y+1/2, -x+1/2, z+1/2'
'y+1/2, -x+1/2, -z+1/2'
'-y+1/2, x+1/2, -z+1/2'
'x+1/2, z+1/2, y+1/2'
'-x+1/2, z+1/2, -y+1/2'
'-x+1/2, -z+1/2, y+1/2'
'x+1/2, -z+1/2, -y+1/2'
'z+1/2, y+1/2, x+1/2'
'z+1/2, -y+1/2, -x+1/2'
'-z+1/2, y+1/2, -x+1/2'
'-z+1/2, -y+1/2, x+1/2'

loop_
_atom_site_label
_atom_site_type_symbol
_atom_site_fract_x
_atom_site_fract_y
_atom_site_fract_z
_atom_site_U_iso_or_equiv
_atom_site_adp_type
_atom_site_occupancy
_atom_site_site_symmetry_order
_atom_site_calc_flag
_atom_site_refinement_flags_posn
_atom_site_refinement_flags_adp
_atom_site_refinement_flags_occupancy
_atom_site_disorder_assembly
_atom_site_disorder_group
Co1 Co 0.38404(2) 0.31405(2) 0.68595(2) 0.0265(3) Uani 1 2 d S T P . .
F1 F 0.33711(8) 0.33711(8) 0.66289(8) 0.0251(11) Uani 1 6 d S T P . .
O1 O 0.36173(12) 0.25979(10) 0.68272(16) 0.0586(12) Uani 1 1 d . . . . .
C1 C 0.33610(14) 0.24542(18) 0.66390(14) 0.0371(13) Uani 1 2 d S T P . .
C2 C 0.3253(2) 0.2055(2) 0.6747(2) 0.056(2) Uani 1 2 d S T P . .
C3 C 0.3435(3) 0.1876(2) 0.7045(3) 0.090(3) Uani 1 1 d . . . . .
H3A H 0.3643 0.1998 0.7168 0.108 Uiso 1 1 calc R U . . .
C4 C 0.3316(4) 0.1515(2) 0.7169(4) 0.113(4) Uani 1 1 d . . . . .
H4A H 0.3436 0.1392 0.7379 0.135 Uiso 1 1 calc R U . . .
C5 C 0.3021(4) 0.1346(4) 0.6979(4) 0.110(6) Uani 1 2 d S T P . .
N1 N 0.2842(6) 0.0988(3) 0.7083(7) 0.115(7) Uani 0.5 1 d D . P . .
C6 C 0.2465(7) 0.0964(5) 0.7168(7) 0.155(14) Uani 0.5 1 d D . P . .
H6A H 0.2304 0.1178 0.7127 0.186 Uiso 0.5 1 calc R U P . .
C7 C 0.2317(6) 0.0636(5) 0.7313(8) 0.175(17) Uani 0.5 1 d D . P . .
H7A H 0.2054 0.0618 0.7372 0.210 Uiso 0.5 1 calc R U P . .
C8 C 0.2559(5) 0.0328(3) 0.7371(7) 0.106(9) Uani 0.5 1 d D . P . .
C9 C 0.2943(5) 0.0356(5) 0.7283(6) 0.110(9) Uani 0.5 1 d D . P . .
H9A H 0.3109 0.0145 0.7322 0.132 Uiso 0.5 1 calc R U P . .
C10 C 0.3076(6) 0.0685(4) 0.7141(6) 0.117(9) Uani 0.5 1 d D . P . .
H10A H 0.3339 0.0707 0.7080 0.140 Uiso 0.5 1 calc R U P . .
N2 N 0.21060(14) -0.06715(17) 0.78940(14) 0.0464(14) Uani 1 2 d S T P . .
C13 C 0.2412(3) -0.0020(3) 0.7588(3) 0.084(3) Uani 1 2 d S T P . .
C11 C 0.2371(2) -0.0691(2) 0.7629(2) 0.050(2) Uani 0.8 2 d S T P A 1
H11A H 0.2452 -0.0936 0.7548 0.060 Uiso 0.8 2 calc R U P A 1
C12 C 0.2536(3) -0.0379(3) 0.7464(3) 0.069(3) Uani 0.8 2 d S T P A 1
H12A H 0.2726 -0.0405 0.7274 0.083 Uiso 0.8 2 calc R U P A 1
C14 C 0.2132(3) 0.0004(3) 0.7868(3) 0.079(4) Uani 0.8 2 d S T P A 1
H14A H 0.2044 0.0245 0.7956 0.095 Uiso 0.8 2 calc R U P A 1
C15 C 0.1991(2) -0.0319(3) 0.8009(2) 0.057(3) Uani 0.8 2 d S T P A 1
H15A H 0.1800 -0.0302 0.8200 0.068 Uiso 0.8 2 calc R U P A 1
C11' C 0.2453(12) -0.0520(13) 0.8047(12) 0.074(10) Uiso 0.2 1 d . . P A 2
H11B H 0.2590 -0.0664 0.8231 0.088 Uiso 0.2 1 calc R U P A 2
C12' C 0.2588(14) -0.0190(14) 0.7940(14) 0.082(11) Uiso 0.2 1 d . . P A 2
H12B H 0.2785 -0.0064 0.8077 0.099 Uiso 0.2 1 calc R U P A 2
O2 O 0.41021(11) 0.36598(11) 0.69233(18) 0.0653(14) Uani 1 1 d . . . . .
C16 C 0.39881(13) 0.39881(13) 0.6951(2) 0.0466(18) Uani 1 2 d S T P . .
C17 C 0.42899(15) 0.42899(15) 0.7006(4) 0.068(3) Uani 1 2 d S TU P . .
C18 C 0.4195(5) 0.4645(5) 0.7111(7) 0.067(4) Uani 0.5 1 d . U P B 1
H18A H 0.3934 0.4708 0.7149 0.080 Uiso 0.5 1 calc R U P B 1
C19 C 0.4480(6) 0.4926(6) 0.7165(7) 0.073(4) Uani 0.5 1 d . U P B 1
H19A H 0.4413 0.5171 0.7260 0.088 Uiso 0.5 1 calc R U P B 1
C22 C 0.4687(6) 0.4200(7) 0.6939(8) 0.081(5) Uani 0.5 1 d . U P B 1
H22A H 0.4759 0.3949 0.6870 0.097 Uiso 0.5 1 calc R U P B 1
C21 C 0.4960(6) 0.4479(6) 0.6976(8) 0.082(5) Uani 0.5 1 d . U P B 1
H21A H 0.5221 0.4423 0.6930 0.098 Uiso 0.5 1 calc R U P B 1
C20 C 0.48481(16) 0.48481(16) 0.7082(4) 0.083(3) Uani 1 2 d S TU P . .
B1 B 0.2430(7) 0.2430(7) 0.7570(7) 0.25(4) Uiso 1 6 d DS . P . .
F2 F 0.2707(8) 0.2707(8) 0.7293(8) 0.28(2) Uiso 1 6 d DS . P . .
F3 F 0.2153(10) 0.2153(10) 0.7291(8) 0.44(3) Uiso 1 2 d DS . P . .

loop_
_atom_site_aniso_label
_atom_site_aniso_U_11
_atom_site_aniso_U_22
_atom_site_aniso_U_33
_atom_site_aniso_U_23
_atom_site_aniso_U_13
_atom_site_aniso_U_12
Co1 0.0222(4) 0.0287(3) 0.0287(3) 0.0041(3) 0.00294(19) -0.00294(19)
F1 0.0251(11) 0.0251(11) 0.0251(11) 0.0047(11) 0.0047(11) -0.0047(11)
O1 0.049(2) 0.0313(17) 0.096(3) 0.015(2) -0.030(2) -0.0097(15)
C1 0.042(2) 0.027(3) 0.042(2) 0.0069(17) 0.005(3) -0.0069(17)
C2 0.065(3) 0.039(4) 0.065(3) 0.018(3) -0.008(4) -0.018(3)
C3 0.104(6) 0.041(3) 0.126(7) 0.042(4) -0.042(5) -0.025(4)
C4 0.147(9) 0.055(5) 0.136(9) 0.056(5) -0.050(8) -0.038(5)
C5 0.137(8) 0.056(6) 0.137(8) 0.043(6) -0.011(10) -0.043(6)
N1 0.125(17) 0.059(7) 0.16(2) 0.053(10) -0.040(12) -0.045(9)
C6 0.089(14) 0.098(15) 0.28(4) 0.12(2) -0.018(18) -0.021(12)
C7 0.098(15) 0.094(14) 0.33(5) 0.13(2) -0.05(2) -0.049(13)
C8 0.079(13) 0.040(5) 0.20(3) 0.033(12) -0.011(13) -0.024(8)
C9 0.079(11) 0.072(10) 0.18(2) 0.060(12) 0.026(13) -0.014(8)
C10 0.090(13) 0.062(9) 0.20(2) 0.054(12) 0.007(15) -0.015(9)
N2 0.053(2) 0.032(3) 0.053(2) 0.0021(18) 0.001(3) -0.0021(18)
C13 0.103(5) 0.047(5) 0.103(5) 0.021(4) 0.005(7) -0.021(4)
C11 0.064(4) 0.023(4) 0.064(4) 0.007(3) 0.009(5) -0.007(3)
C12 0.084(5) 0.038(5) 0.084(5) 0.021(4) 0.013(7) -0.021(4)
C14 0.103(7) 0.031(5) 0.103(7) 0.002(4) 0.026(9) -0.002(4)
C15 0.070(4) 0.030(4) 0.070(4) -0.002(3) 0.015(5) 0.002(3)
O2 0.0340(18) 0.0367(19) 0.125(4) 0.006(2) -0.017(2) -0.0146(15)
C16 0.038(2) 0.038(2) 0.064(5) 0.0003(19) 0.0003(19) -0.020(3)
C17 0.043(3) 0.043(3) 0.119(8) 0.003(3) 0.003(3) -0.022(3)
C18 0.039(5) 0.040(6) 0.121(10) -0.006(7) 0.013(7) -0.024(5)
C19 0.044(6) 0.046(6) 0.129(11) -0.008(8) 0.008(8) -0.025(5)
C22 0.044(6) 0.055(7) 0.142(12) 0.000(9) 0.011(8) -0.015(5)
C21 0.045(6) 0.051(6) 0.149(12) 0.003(9) 0.012(8) -0.015(5)
C20 0.049(3) 0.049(3) 0.150(9) 0.002(3) 0.002(3) -0.027(4)

loop_
_atom_type_symbol
_atom_type_description
_atom_type_scat_dispersion_real
_atom_type_scat_dispersion_imag
_atom_type_scat_source
C C 0.0040 0.0020 'XDISP Program in WinGX L.Kissel & R.H.Pratt Acta Cryst A46 170 1990'
H H 0.0000 0.0000 'XDISP Program in WinGX L.Kissel & R.H.Pratt Acta Cryst A46 170 1990'
B B 0.0020 0.0008 'XDISP Program in WinGX L.Kissel & R.H.Pratt Acta Cryst A46 170 1990'
N N 0.0076 0.0040 'XDISP Program in WinGX L.Kissel & R.H.Pratt Acta Cryst A46 170 1990'
O O 0.0132 0.0074 'XDISP Program in WinGX L.Kissel & R.H.Pratt Acta Cryst A46 170 1990'
F F 0.0211 0.0125 'XDISP Program in WinGX L.Kissel & R.H.Pratt Acta Cryst A46 170 1990'
Co Co 0.3480 1.1404 'XDISP Program in WinGX L.Kissel & R.H.Pratt Acta Cryst A46 170 1990'

loop_
_geom_angle_atom_site_label_1
_geom_angle_atom_site_label_2
_geom_angle_atom_site_label_3
_geom_angle
_geom_angle_site_symmetry_1
_geom_angle_site_symmetry_3
F1 Co1 O2 93.06(16) . .
F1 Co1 O2 93.06(15) . 20_566
O2 Co1 O2 89.6(3) . 20_566
F1 Co1 O1 92.21(15) . 20_566
O2 Co1 O1 91.2(2) . 20_566
O2 Co1 O1 174.62(18) 20_566 20_566
F1 Co1 O1 92.21(15) . .
O2 Co1 O1 174.62(18) . .
O2 Co1 O1 91.2(2) 20_566 .
O1 Co1 O1 87.5(3) 20_566 .
F1 Co1 N2 179.2(3) . 33_545
O2 Co1 N2 87.48(17) . 33_545
O2 Co1 N2 87.48(17) 20_566 33_545
O1 Co1 N2 87.25(17) 20_566 33_545
O1 Co1 N2 87.24(17) . 33_545
Co1 F1 Co1 119.993(5) . 11_566
Co1 F1 Co1 119.993(5) . 8_656
Co1 F1 Co1 119.993(5) 11_566 8_656
C1 O1 Co1 133.5(4) . .
O1 C1 O1 128.5(6) . 23_656
O1 C1 C2 115.7(3) . .
O1 C1 C2 115.7(3) 23_656 .
C3 C2 C3 119.8(8) 23_656 .
C3 C2 C1 120.0(4) 23_656 .
C3 C2 C1 120.0(4) . .
C2 C3 C4 120.6(8) . .
C2 C3 H3A 119.7 . .
C4 C3 H3A 119.7 . .
C5 C4 C3 117.7(9) . .
C5 C4 H4A 121.1 . .
C3 C4 H4A 121.1 . .
C4 C5 C4 123.6(10) . 23_656
C4 C5 N1 125.4(12) . .
C4 C5 N1 110.7(11) 23_656 .
C4 C5 N1 110.7(11) . 23_656
C4 C5 N1 125.4(12) 23_656 23_656
N1 C5 N1 15(2) . 23_656
N1 N1 C10 107.1(19) 23_656 23_656
N1 N1 C10 57.8(9) 23_656 .
C10 N1 C10 49.3(19) 23_656 .
N1 N1 C6 122.2(9) 23_656 .
C10 N1 C6 95.6(19) 23_656 .
C10 N1 C6 120.7(14) . .
N1 N1 C5 82.7(10) 23_656 .
C10 N1 C5 128.7(16) 23_656 .
C10 N1 C5 116.9(15) . .
C6 N1 C5 121.9(15) . .
N1 N1 C6 46.3(13) 23_656 23_656
C10 N1 C6 114.9(18) 23_656 23_656
C10 N1 C6 79.9(17) . 23_656
C6 N1 C6 75.9(16) . 23_656
C5 N1 C6 107.8(16) . 23_656
N1 C6 C7 120.3(17) . .
N1 C6 H6A 119.9 . .
C7 C6 H6A 119.9 . .
C6 C7 C8 118.7(18) . .
C6 C7 H7A 120.6 . .
C8 C7 H7A 120.6 . .
C8 C8 C9 108.1(18) 23_656 23_656
C8 C8 C9 58.0(9) 23_656 .
C9 C8 C9 50.1(18) 23_656 .
C8 C8 C7 122.4(8) 23_656 .
C9 C8 C7 94.7(19) 23_656 .
C9 C8 C7 120.4(14) . .
C8 C8 C13 83.4(10) 23_656 .
C9 C8 C13 131.2(15) 23_656 .
C9 C8 C13 119.7(13) . .
C7 C8 C13 119.3(14) . .
C8 C8 C7 47.0(13) 23_656 23_656
C9 C8 C7 115.3(17) 23_656 23_656
C9 C8 C7 80.2(17) . 23_656
C7 C8 C7 75.4(16) . 23_656
C13 C8 C7 106.9(16) . 23_656
C10 C9 C8 118.8(16) . .
C10 C9 H9A 120.6 . .
C8 C9 H9A 120.6 . .
C9 C10 N1 121.2(17) . .
C9 C10 H10A 119.4 . .
N1 C10 H10A 119.4 . .
C11 N2 C15 117.8(8) . .
C11' N2 C11' 120(4) . 23_656
C11 N2 Co1 122.6(6) . 29_445
C15 N2 Co1 119.7(6) . 29_445
C11' N2 Co1 119.8(18) . 29_445
C11' N2 Co1 119.8(18) 23_656 29_445
C14 C13 C12 119.5(10) . .
C12' C13 C12' 121(4) 23_656 .
C14 C13 C8 122.9(12) . 23_656
C12 C13 C8 117.2(12) . 23_656
C12' C13 C8 126(2) 23_656 23_656
C12' C13 C8 113(2) . 23_656
C14 C13 C8 122.9(12) . .
C12 C13 C8 117.2(12) . .
C12' C13 C8 113(2) 23_656 .
C12' C13 C8 126(2) . .
C8 C13 C8 13.2(19) 23_656 .
N2 C11 C12 123.8(10) . .
N2 C11 H11A 118.1 . .
C12 C11 H11A 118.1 . .
C11 C12 C13 117.2(12) . .
C11 C12 H12A 121.4 . .
C13 C12 H12A 121.4 . .
C15 C14 C13 118.4(12) . .
C15 C14 H14A 120.8 . .
C13 C14 H14A 120.8 . .
C14 C15 N2 123.4(11) . .
C14 C15 H15A 118.3 . .
N2 C15 H15A 118.3 . .
C12' C11' N2 122(4) . .
C12' C11' H11B 119.0 . .
N2 C11' H11B 119.0 . .
C11' C12' C13 116(4) . .
C11' C12' H12B 122.0 . .
C13 C12' H12B 122.0 . .
C16 O2 Co1 134.3(4) . .
O2 C16 O2 127.6(6) 13 .
O2 C16 C17 116.2(3) 13 .
O2 C16 C17 116.2(3) . .
C18 C17 C18 112.7(19) 13 .
C18 C17 C22 119.0(9) 13 13
C18 C17 C22 25.4(13) . 13
C18 C17 C22 25.4(13) 13 .
C18 C17 C22 119.0(9) . .
C22 C17 C22 113(2) 13 .
C18 C17 C16 120.8(8) 13 .
C18 C17 C16 120.8(8) . .
C22 C17 C16 120.2(10) 13 .
C22 C17 C16 120.2(10) . .
C17 C18 C19 120.5(16) . .
C17 C18 H18A 119.8 . .
C19 C18 H18A 119.8 . .
C20 C19 C18 120.2(17) . .
C20 C19 H19A 119.9 . .
C18 C19 H19A 119.9 . .
C21 C22 C17 120.1(19) . .
C21 C22 H22A 120.0 . .
C17 C22 H22A 120.0 . .
C22 C21 C20 119.1(17) . .
C22 C21 H21A 120.4 . .
C20 C21 H21A 120.4 . .
C19 C20 C19 109.9(18) . 13
C19 C20 C21 120.8(9) . .
C19 C20 C21 28.3(12) 13 .
C19 C20 C21 28.3(12) . 13
C19 C20 C21 120.8(9) 13 13
C21 C20 C21 116(2) . 13
C19 C20 C20 122.1(9) . 2_665
C19 C20 C20 122.1(9) 13 2_665
C21 C20 C20 117.1(9) . 2_665
C21 C20 C20 117.1(9) 13 2_665
F2 B1 F3 109.2(6) . .
F2 B1 F3 109.2(6) . 8_656
F3 B1 F3 109.7(6) . 8_656
F2 B1 F3 109.2(6) . 11_566
F3 B1 F3 109.7(6) . 11_566
F3 B1 F3 109.7(6) 8_656 11_566

loop_
_geom_bond_atom_site_label_1
_geom_bond_atom_site_label_2
_geom_bond_distance
_geom_bond_site_symmetry_2
Co1 F1 2.0057(7) .
Co1 O2 2.053(4) .
Co1 O2 2.053(4) 20_566
Co1 O1 2.062(4) 20_566
Co1 O1 2.062(4) .
Co1 N2 2.105(6) 33_545
F1 Co1 2.0057(7) 11_566
F1 Co1 2.0057(7) 8_656
O1 C1 1.225(5) .
C1 O1 1.225(5) 23_656
C1 C2 1.500(9) .
C2 C3 1.378(8) 23_656
C2 C3 1.378(8) .
C3 C4 1.405(9) .
C3 H3A 0.9500 .
C4 C5 1.366(11) .
C4 H4A 0.9500 .
C5 C4 1.366(11) 23_656
C5 N1 1.453(14) .
C5 N1 1.453(14) 23_656
N1 N1 0.37(5) 23_656
N1 C10 1.20(2) 23_656
N1 C10 1.36(2) .
N1 C6 1.36(2) .
N1 C6 1.59(3) 23_656
C6 C7 1.361(19) .
C6 H6A 0.9500 .
C7 C8 1.39(2) .
C7 H7A 0.9500 .
C8 C8 0.35(5) 23_656
C8 C9 1.24(2) 23_656
C8 C9 1.387(19) .
C8 C13 1.529(16) .
C8 C7 1.60(3) 23_656
C9 C10 1.344(18) .
C9 H9A 0.9500 .
C10 H10A 0.9500 .
N2 C11 1.316(13) .
N2 C15 1.364(12) .
N2 C11' 1.43(4) .
N2 C11' 1.43(4) 23_656
N2 Co1 2.105(6) 29_445
C13 C14 1.39(2) .
C13 C12 1.404(19) .
C13 C12' 1.50(5) 23_656
C13 C12' 1.50(5) .
C13 C8 1.529(16) 23_656
C11 C12 1.366(13) .
C11 H11A 0.9500 .
C12 H12A 0.9500 .
C14 C15 1.333(16) .
C14 H14A 0.9500 .
C15 H15A 0.9500 .
C11' C12' 1.31(6) .
C11' H11B 0.9500 .
C12' H12B 0.9500 .
O2 C16 1.224(5) .
C16 O2 1.224(5) 13
C16 C17 1.510(10) .
C17 C18 1.34(2) 13
C17 C18 1.34(2) .
C17 C22 1.45(2) 13
C17 C22 1.45(2) .
C18 C19 1.42(2) .
C18 H18A 0.9500 .
C19 C20 1.35(2) .
C19 H19A 0.9500 .
C22 C21 1.38(3) .
C22 H22A 0.9500 .
C21 C20 1.40(2) .
C21 H21A 0.9500 .
C20 C19 1.35(2) 13
C20 C21 1.40(2) 13
C20 C20 1.508(16) 2_665
B1 F2 1.69(4) .
B1 F3 1.69(4) .
B1 F3 1.69(4) 8_656
B1 F3 1.69(4) 11_566
